data_7248773
loop_
_publ_author_name
'\/Lyczko, Krzysztof'
'Pogorzelska, Anna'
'Cz\;e\'scik, Urszula'
'Koronkiewicz, Miros\/lawa'
'Rode, Joanna E.'
'Bednarek, El\.zbieta'
'Kaw\;ecki, Robert'
'W\;egrzy\'nska, Karolina'
'Baraniak, Anna'
'Milczarek, Ma\/lgorzata'
'Dobrowolski, Jan Cz.'

_publ_section_title
;
 Tricarbonyl rhenium(i) complexes with 8-hydroxyquinolines: structural,
 chemical, antibacterial, and anticancer characteristics
;
_journal_issue 25
_journal_name_full 'RSC Advances'
_journal_page_first 18080
_journal_page_last 18092
_journal_paper_doi 10.1039/D4RA03141E
_journal_volume 14
_journal_year 2024
_chemical_formula_moiety 'C15 H10 N3 O4 Re, C H4 O'
_chemical_formula_sum 'C16 H14 N3 O5 Re'
_chemical_formula_weight 514.50
_chemical_name_systematic
;
tricarbonyl-imidazole-(quinolin-8-olato-N,O)-rhenium(I) methanol solvate
;
_space_group_crystal_system triclinic
_space_group_IT_number 2
_space_group_name_Hall '-P 1'
_space_group_name_H-M_alt 'P -1'
_atom_sites_solution_hydrogens mixed
_atom_sites_solution_primary direct
_audit_creation_date 2021-11-17
_audit_creation_method
;
Olex2 1.5
(compiled 2021.10.07 svn.r9718050b for OlexSys, GUI svn.r6410)
;
_audit_update_record
;
2024-04-21 deposited with the CCDC.	2024-05-26 downloaded from the CCDC.
;
_cell_angle_alpha 92.174(3)
_cell_angle_beta 102.111(3)
_cell_angle_gamma 92.651(2)
_cell_formula_units_Z 2
_cell_length_a 8.1187(2)
_cell_length_b 9.2533(3)
_cell_length_c 11.8350(4)
_cell_measurement_reflns_used 6891
_cell_measurement_temperature 100.0(1)
_cell_measurement_theta_max 31.6990
_cell_measurement_theta_min 2.5750
_cell_volume 867.35(5)
_computing_cell_refinement 'CrysAlisPro (Rigaku OD, 2021)'
_computing_data_collection 'CrysAlisPro (Rigaku OD, 2021)'
_computing_data_reduction 'CrysAlisPro (Rigaku OD, 2021)'
_computing_molecular_graphics 'Olex2 1.5 (Dolomanov et al., 2009)'
_computing_publication_material 'Olex2 1.5 (Dolomanov et al., 2009)'
_computing_structure_refinement 'SHELXL 2017/1 (Sheldrick, 2015)'
_diffrn_ambient_temperature 100.0(1)
_diffrn_detector_area_resol_mean 16.0131
_diffrn_measured_fraction_theta_full 1.000
_diffrn_measured_fraction_theta_max 0.998
_diffrn_measurement_device_type 'SuperNova, Dual, Cu at home/near, Eos'
_diffrn_measurement_method '\w scans'
_diffrn_radiation_type MoK\a
_diffrn_radiation_wavelength 0.71073
_diffrn_reflns_av_R_equivalents 0.0360
_diffrn_reflns_av_unetI/netI 0.0484
_diffrn_reflns_Laue_measured_fraction_full 1.000
_diffrn_reflns_Laue_measured_fraction_max 0.998
_diffrn_reflns_limit_h_max 10
_diffrn_reflns_limit_h_min -10
_diffrn_reflns_limit_k_max 12
_diffrn_reflns_limit_k_min -12
_diffrn_reflns_limit_l_max 15
_diffrn_reflns_limit_l_min -14
_diffrn_reflns_number 9447
_diffrn_reflns_point_group_measured_fraction_full 1.000
_diffrn_reflns_point_group_measured_fraction_max 0.998
_diffrn_reflns_theta_full 25.242
_diffrn_reflns_theta_max 28.000
_diffrn_reflns_theta_min 2.206
_diffrn_source 'micro-focus sealed X-ray tube'
_exptl_absorpt_coefficient_mu 7.036
_exptl_absorpt_correction_T_max 1.00000
_exptl_absorpt_correction_T_min 0.63817
_exptl_absorpt_correction_type multi-scan
_exptl_absorpt_process_details 'CrysAlisPro (Rigaku OD, 2021)'
_exptl_crystal_colour yellow
_exptl_crystal_density_diffrn 1.970
_exptl_crystal_description plate
_exptl_crystal_F_000 492
_exptl_crystal_size_max 0.15
_exptl_crystal_size_mid 0.10
_exptl_crystal_size_min 0.03
_refine_diff_density_max 1.040
_refine_diff_density_min -1.375
_refine_diff_density_rms 0.148
_refine_ls_extinction_method none
_refine_ls_goodness_of_fit_ref 1.013
_refine_ls_hydrogen_treatment mixed
_refine_ls_matrix_type full
_refine_ls_number_parameters 235
_refine_ls_number_reflns 4178
_refine_ls_number_restraints 0
_refine_ls_restrained_S_all 1.013
_refine_ls_R_factor_all 0.0274
_refine_ls_R_factor_gt 0.0247
_refine_ls_shift/su_max 0.003
_refine_ls_shift/su_mean 0.000
_refine_ls_structure_factor_coef Fsqd
_refine_ls_weighting_details 'w=1/[\s^2^(Fo^2^)+(0.0130P)^2^] where P=(Fo^2^+2Fc^2^)/3'
_refine_ls_weighting_scheme calc
_refine_ls_wR_factor_gt 0.0450
_refine_ls_wR_factor_ref 0.0463
_reflns_Friedel_coverage 0.000
_reflns_number_gt 3914
_reflns_number_total 4178
_reflns_threshold_expression 'I > 2\s(I)'
_cod_data_source_file d4ra03141e2.cif
_cod_data_source_block 13-Re(CO)3(Q)Him-MeOH
_cod_database_code 7248773
_shelx_shelxl_version_number 2017/1
_shelx_space_group_comment
;
The symmetry employed for this shelxl refinement is uniquely defined
by the following loop, which should always be used as a source of
symmetry information in preference to the above space-group names.
They are only intended as comments.
;
_olex2_refinement_description
;
1. Fixed Uiso
 At 1.2 times of:
  All C(H) groups
 At 1.5 times of:
  All C(H,H,H) groups
2.a Aromatic/amide H refined with riding coordinates:
 C6(H6), C4(H4), C10(H10), C13(H13), C5(H5), C14(H14), C9(H9), C15(H15), C8(H8)
2.b Idealised Me refined as rotating group:
 C16(H16A,H16B,H16C)
;
_olex2_submission_special_instructions 'No special instructions were received'

loop_
_space_group_symop_operation_xyz
'x, y, z'
'-x, -y, -z'

loop_
_atom_site_label
_atom_site_type_symbol
_atom_site_fract_x
_atom_site_fract_y
_atom_site_fract_z
_atom_site_U_iso_or_equiv
_atom_site_adp_type
_atom_site_occupancy
_atom_site_site_symmetry_order
_atom_site_calc_flag
_atom_site_refinement_flags_posn
_atom_site_refinement_flags_adp
_atom_site_refinement_flags_occupancy
_atom_site_disorder_assembly
_atom_site_disorder_group
O12 O 0.1858(3) 0.1841(2) 0.81556(19) 0.0135(5) Uani 1 1 d . . . . .
N2 N 0.5243(3) 0.2720(3) 0.8034(2) 0.0143(6) Uani 1 1 d . . . . .
O3 O -0.0695(3) 0.4633(2) 0.6236(2) 0.0197(6) Uani 1 1 d . . . . .
O1 O 0.3048(3) 0.5866(3) 0.9337(2) 0.0292(7) Uani 1 1 d . . . . .
O2 O 0.4417(3) 0.5924(3) 0.6045(2) 0.0278(6) Uani 1 1 d . . . . .
C6 C 0.2328(4) -0.0754(4) 0.4669(3) 0.0193(8) Uani 1 1 d . . . . .
H6 H 0.222746 -0.160771 0.418256 0.023 Uiso 1 1 calc R U . . .
C4 C 0.3070(4) 0.1789(4) 0.5050(3) 0.0196(8) Uani 1 1 d . . . . .
H4 H 0.348340 0.267035 0.479854 0.024 Uiso 1 1 calc R U . . .
C12 C 0.2029(4) 0.0520(3) 0.6432(3) 0.0121(7) Uani 1 1 d . . . . .
C10 C 0.0965(4) -0.0672(4) 0.7924(3) 0.0173(7) Uani 1 1 d . . . . .
H10 H 0.067256 -0.065476 0.866071 0.021 Uiso 1 1 calc R U . . .
N3 N 0.7163(4) 0.1233(3) 0.8791(3) 0.0200(7) Uani 1 1 d . . . . .
Re1 Re 0.28088(2) 0.36085(2) 0.73255(2) 0.01207(5) Uani 1 1 d . . . . .
O4 O 0.7990(3) 0.8544(3) 0.9608(2) 0.0253(6) Uani 1 1 d . . . . .
C1 C 0.2967(4) 0.5020(4) 0.8583(3) 0.0166(7) Uani 1 1 d . . . . .
N1 N 0.2632(3) 0.1796(3) 0.6064(2) 0.0122(6) Uani 1 1 d . . . . .
C13 C 0.5527(4) 0.1527(4) 0.8602(3) 0.0182(8) Uani 1 1 d . . . . .
H13 H 0.468166 0.094953 0.884746 0.022 Uiso 1 1 calc R U . . .
C5 C 0.2948(4) 0.0525(4) 0.4326(3) 0.0200(8) Uani 1 1 d . . . . .
H5 H 0.329284 0.055757 0.360807 0.024 Uiso 1 1 calc R U . . .
C3 C 0.0632(4) 0.4249(3) 0.6651(3) 0.0137(7) Uani 1 1 d . . . . .
C14 C 0.7987(4) 0.2308(4) 0.8316(3) 0.0219(8) Uani 1 1 d . . . . .
H14 H 0.915808 0.239587 0.831685 0.026 Uiso 1 1 calc R U . . .
C7 C 0.1838(4) -0.0800(4) 0.5745(3) 0.0152(7) Uani 1 1 d . . . . .
C9 C 0.0745(4) -0.1978(4) 0.7235(3) 0.0189(8) Uani 1 1 d . . . . .
H9 H 0.029125 -0.282615 0.751261 0.023 Uiso 1 1 calc R U . . .
C15 C 0.6801(4) 0.3216(4) 0.7850(3) 0.0183(8) Uani 1 1 d . . . . .
H15 H 0.700129 0.406182 0.745787 0.022 Uiso 1 1 calc R U . . .
C11 C 0.1603(4) 0.0576(3) 0.7532(3) 0.0132(7) Uani 1 1 d . . . . .
C8 C 0.1175(4) -0.2045(4) 0.6170(3) 0.0187(8) Uani 1 1 d . . . . .
H8 H 0.102380 -0.293425 0.572332 0.022 Uiso 1 1 calc R U . . .
C2 C 0.3800(4) 0.5047(4) 0.6529(3) 0.0182(8) Uani 1 1 d . . . . .
C16 C 0.7231(7) 0.7312(5) 0.8896(4) 0.0595(16) Uani 1 1 d . . . . .
H16A H 0.709344 0.753661 0.808028 0.089 Uiso 1 1 calc R U . . .
H16B H 0.612457 0.705999 0.906439 0.089 Uiso 1 1 calc R U . . .
H16C H 0.795443 0.649286 0.905511 0.089 Uiso 1 1 calc R U . . .
H4A H 0.811(5) 0.837(5) 1.027(4) 0.037(14) Uiso 1 1 d . . . . .
H3 H 0.754(5) 0.037(5) 0.912(4) 0.039(13) Uiso 1 1 d . . . . .

loop_
_atom_site_aniso_label
_atom_site_aniso_U_11
_atom_site_aniso_U_22
_atom_site_aniso_U_33
_atom_site_aniso_U_23
_atom_site_aniso_U_13
_atom_site_aniso_U_12
O12 0.0189(11) 0.0112(11) 0.0118(12) -0.0023(10) 0.0070(10) -0.0004(9)
N2 0.0142(13) 0.0155(14) 0.0136(15) 0.0004(12) 0.0041(11) -0.0003(11)
O3 0.0162(11) 0.0151(12) 0.0269(15) 0.0030(11) 0.0020(11) 0.0006(10)
O1 0.0396(15) 0.0231(14) 0.0235(15) -0.0067(12) 0.0044(13) 0.0030(12)
O2 0.0318(14) 0.0208(14) 0.0361(17) 0.0100(13) 0.0187(13) -0.0016(12)
C6 0.0184(16) 0.0185(18) 0.020(2) -0.0053(16) 0.0013(15) 0.0061(14)
C4 0.0197(16) 0.0224(19) 0.0172(19) 0.0008(16) 0.0051(15) -0.0001(15)
C12 0.0109(14) 0.0100(15) 0.0144(17) 0.0007(14) -0.0007(13) 0.0036(12)
C10 0.0256(17) 0.0144(17) 0.0133(18) 0.0031(14) 0.0078(15) -0.0026(14)
N3 0.0180(14) 0.0236(17) 0.0187(17) 0.0031(14) 0.0030(13) 0.0066(13)
Re1 0.01371(7) 0.01006(7) 0.01311(8) 0.00032(5) 0.00472(5) -0.00073(5)
O4 0.0382(15) 0.0229(14) 0.0143(15) 0.0030(12) 0.0047(13) -0.0011(12)
C1 0.0201(16) 0.0149(17) 0.0156(18) 0.0051(15) 0.0046(14) 0.0001(14)
N1 0.0119(12) 0.0158(14) 0.0098(14) 0.0012(12) 0.0041(11) 0.0015(11)
C13 0.0160(16) 0.0220(19) 0.0167(19) 0.0040(16) 0.0028(14) 0.0020(14)
C5 0.0217(17) 0.029(2) 0.0119(18) 0.0005(16) 0.0078(14) 0.0071(16)
C3 0.0195(16) 0.0110(16) 0.0135(17) 0.0029(14) 0.0108(14) -0.0050(13)
C14 0.0181(16) 0.031(2) 0.0175(19) -0.0003(17) 0.0055(15) 0.0028(16)
C7 0.0131(14) 0.0147(17) 0.0168(18) -0.0015(14) 0.0000(13) 0.0073(13)
C9 0.0244(17) 0.0083(16) 0.024(2) 0.0051(15) 0.0056(16) 0.0007(14)
C15 0.0187(16) 0.0212(18) 0.0168(19) -0.0020(15) 0.0089(14) -0.0016(14)
C11 0.0125(14) 0.0128(16) 0.0125(17) -0.0002(14) -0.0018(13) 0.0040(13)
C8 0.0202(16) 0.0123(16) 0.022(2) -0.0021(15) 0.0007(15) 0.0024(14)
C2 0.0170(16) 0.0166(18) 0.023(2) -0.0026(16) 0.0087(15) 0.0016(14)
C16 0.099(4) 0.047(3) 0.030(3) -0.011(2) 0.017(3) -0.033(3)

loop_
_atom_type_symbol
_atom_type_description
_atom_type_scat_dispersion_real
_atom_type_scat_dispersion_imag
_atom_type_scat_source
C C 0.0033 0.0016 'International Tables Vol C Tables 4.2.6.8 and 6.1.1.4'
H H 0.0000 0.0000 'International Tables Vol C Tables 4.2.6.8 and 6.1.1.4'
N N 0.0061 0.0033 'International Tables Vol C Tables 4.2.6.8 and 6.1.1.4'
O O 0.0106 0.0060 'International Tables Vol C Tables 4.2.6.8 and 6.1.1.4'
Re Re -1.0185 7.2310 'International Tables Vol C Tables 4.2.6.8 and 6.1.1.4'

loop_
_geom_angle_atom_site_label_1
_geom_angle_atom_site_label_2
_geom_angle_atom_site_label_3
_geom_angle
_geom_angle_site_symmetry_1
_geom_angle_site_symmetry_3
_geom_angle_publ_flag
C11 O12 Re1 115.0(2) . . ?
C13 N2 Re1 127.9(2) . . ?
C13 N2 C15 105.5(3) . . ?
C15 N2 Re1 126.2(2) . . ?
C5 C6 H6 120.0 . . ?
C5 C6 C7 120.0(3) . . ?
C7 C6 H6 120.0 . . ?
N1 C4 H4 118.7 . . ?
N1 C4 C5 122.7(3) . . ?
C5 C4 H4 118.7 . . ?
N1 C12 C7 122.1(3) . . ?
N1 C12 C11 116.8(3) . . ?
C11 C12 C7 121.1(3) . . ?
C9 C10 H10 119.8 . . ?
C11 C10 H10 119.8 . . ?
C11 C10 C9 120.3(3) . . ?
C13 N3 C14 107.4(3) . . ?
C13 N3 H3 121(3) . . ?
C14 N3 H3 131(3) . . ?
O12 Re1 N2 82.95(9) . . ?
O12 Re1 N1 76.67(9) . . ?
C1 Re1 O12 96.42(12) . . ?
C1 Re1 N2 94.41(12) . . ?
C1 Re1 N1 172.61(12) . . ?
N1 Re1 N2 82.26(10) . . ?
C3 Re1 O12 94.77(11) . . ?
C3 Re1 N2 175.81(11) . . ?
C3 Re1 C1 89.33(14) . . ?
C3 Re1 N1 93.81(12) . . ?
C2 Re1 O12 174.12(11) . . ?
C2 Re1 N2 92.85(12) . . ?
C2 Re1 C1 87.99(15) . . ?
C2 Re1 N1 98.74(13) . . ?
C2 Re1 C3 89.16(14) . . ?
C16 O4 H4A 110(3) . . ?
O1 C1 Re1 179.5(3) . . ?
C4 N1 C12 118.8(3) . . ?
C4 N1 Re1 128.1(2) . . ?
C12 N1 Re1 113.0(2) . . ?
N2 C13 N3 111.4(3) . . ?
N2 C13 H13 124.3 . . ?
N3 C13 H13 124.3 . . ?
C6 C5 C4 119.4(3) . . ?
C6 C5 H5 120.3 . . ?
C4 C5 H5 120.3 . . ?
O3 C3 Re1 179.6(3) . . ?
N3 C14 H14 126.8 . . ?
C15 C14 N3 106.3(3) . . ?
C15 C14 H14 126.8 . . ?
C6 C7 C12 117.0(3) . . ?
C8 C7 C6 124.5(3) . . ?
C8 C7 C12 118.5(3) . . ?
C10 C9 H9 119.3 . . ?
C8 C9 C10 121.3(3) . . ?
C8 C9 H9 119.3 . . ?
N2 C15 H15 125.3 . . ?
C14 C15 N2 109.4(3) . . ?
C14 C15 H15 125.3 . . ?
O12 C11 C12 118.5(3) . . ?
O12 C11 C10 122.8(3) . . ?
C10 C11 C12 118.7(3) . . ?
C7 C8 H8 120.0 . . ?
C9 C8 C7 120.1(3) . . ?
C9 C8 H8 120.0 . . ?
O2 C2 Re1 179.5(3) . . ?
O4 C16 H16A 109.5 . . ?
O4 C16 H16B 109.5 . . ?
O4 C16 H16C 109.5 . . ?
H16A C16 H16B 109.5 . . ?
H16A C16 H16C 109.5 . . ?
H16B C16 H16C 109.5 . . ?

loop_
_geom_bond_atom_site_label_1
_geom_bond_atom_site_label_2
_geom_bond_distance
_geom_bond_site_symmetry_2
_geom_bond_publ_flag
O12 Re1 2.135(2) . ?
O12 C11 1.344(4) . ?
N2 Re1 2.189(3) . ?
N2 C13 1.319(4) . ?
N2 C15 1.388(4) . ?
O3 C3 1.164(4) . ?
O1 C1 1.154(4) . ?
O2 C2 1.165(4) . ?
C6 H6 0.9500 . ?
C6 C5 1.373(5) . ?
C6 C7 1.413(5) . ?
C4 H4 0.9500 . ?
C4 N1 1.321(4) . ?
C4 C5 1.411(5) . ?
C12 N1 1.378(4) . ?
C12 C7 1.425(4) . ?
C12 C11 1.415(5) . ?
C10 H10 0.9500 . ?
C10 C9 1.415(5) . ?
C10 C11 1.380(4) . ?
N3 C13 1.342(4) . ?
N3 C14 1.375(5) . ?
N3 H3 0.93(4) . ?
Re1 C1 1.922(4) . ?
Re1 N1 2.181(3) . ?
Re1 C3 1.911(3) . ?
Re1 C2 1.903(4) . ?
O4 C16 1.425(5) . ?
O4 H4A 0.79(4) . ?
C13 H13 0.9500 . ?
C5 H5 0.9500 . ?
C14 H14 0.9500 . ?
C14 C15 1.351(5) . ?
C7 C8 1.404(5) . ?
C9 H9 0.9500 . ?
C9 C8 1.376(5) . ?
C15 H15 0.9500 . ?
C8 H8 0.9500 . ?
C16 H16A 0.9800 . ?
C16 H16B 0.9800 . ?
C16 H16C 0.9800 . ?

loop_
_geom_hbond_atom_site_label_D
_geom_hbond_atom_site_label_H
_geom_hbond_atom_site_label_A
_geom_hbond_distance_DH
_geom_hbond_distance_HA
_geom_hbond_distance_DA
_geom_hbond_angle_DHA
_geom_hbond_site_symmetry_A
_geom_hbond_publ_flag
C4 H4 O2 0.95 2.49 3.353(4) 151.0 2_666 yes
C13 H13 O12 0.95 2.46 2.944(4) 111.6 . yes
C14 H14 O12 0.95 2.32 3.235(4) 162.0 1_655 yes
O4 H4A O12 0.79(4) 1.88(4) 2.662(4) 171(5) 2_667 yes
N3 H3 O4 0.93(4) 1.84(4) 2.764(4) 171(4) 1_545 yes

loop_
_geom_torsion_atom_site_label_1
_geom_torsion_atom_site_label_2
_geom_torsion_atom_site_label_3
_geom_torsion_atom_site_label_4
_geom_torsion
_geom_torsion_site_symmetry_1
_geom_torsion_site_symmetry_2
_geom_torsion_site_symmetry_3
_geom_torsion_site_symmetry_4
_geom_torsion_publ_flag
C6 C7 C8 C9 179.6(3) . . . . ?
C12 C7 C8 C9 -0.8(5) . . . . ?
C10 C9 C8 C7 -0.4(5) . . . . ?
N3 C14 C15 N2 0.3(4) . . . . ?
Re1 O12 C11 C12 2.0(3) . . . . ?
Re1 O12 C11 C10 -178.8(2) . . . . ?
Re1 N2 C13 N3 172.9(2) . . . . ?
Re1 N2 C15 C14 -173.3(2) . . . . ?
N1 C4 C5 C6 1.0(5) . . . . ?
N1 C12 C7 C6 1.2(4) . . . . ?
N1 C12 C7 C8 -178.5(3) . . . . ?
N1 C12 C11 O12 -2.0(4) . . . . ?
N1 C12 C11 C10 178.9(3) . . . . ?
C13 N2 C15 C14 -0.1(4) . . . . ?
C13 N3 C14 C15 -0.3(4) . . . . ?
C5 C6 C7 C12 -0.2(4) . . . . ?
C5 C6 C7 C8 179.4(3) . . . . ?
C5 C4 N1 C12 -0.1(5) . . . . ?
C5 C4 N1 Re1 177.7(2) . . . . ?
C14 N3 C13 N2 0.2(4) . . . . ?
C7 C6 C5 C4 -0.8(5) . . . . ?
C7 C12 N1 C4 -1.0(4) . . . . ?
C7 C12 N1 Re1 -179.1(2) . . . . ?
C7 C12 C11 O12 178.0(3) . . . . ?
C7 C12 C11 C10 -1.2(4) . . . . ?
C9 C10 C11 O12 -179.1(3) . . . . ?
C9 C10 C11 C12 0.0(5) . . . . ?
C15 N2 C13 N3 -0.1(4) . . . . ?
C11 C12 N1 C4 179.0(3) . . . . ?
C11 C12 N1 Re1 0.9(3) . . . . ?
C11 C12 C7 C6 -178.8(3) . . . . ?
C11 C12 C7 C8 1.6(4) . . . . ?
C11 C10 C9 C8 0.8(5) . . . . ?
